data_1544707
loop_
_publ_author_name
'Chowdhury, Additi Roy'
'Ghosh, Pritam'
'Paul, Suparna'
'Bhuyan, Samuzal'
'Bose K, Jagadeesh C.'
'Mukhopadhyay, Sudit'
'Banerjee, Priyabrata'

_publ_section_title
;
 A novel ditopic chemosensor for cadmium and fluoride and its possible
 application as a pH sensor
;
_journal_issue 1
_journal_name_full 'Anal. Methods'
_journal_page_first 124
_journal_paper_doi 10.1039/C6AY02656G
_journal_volume 9
_journal_year 2017
_chemical_formula_sum 'C13 H4 F10 N4 O'
_chemical_formula_weight 422.20
_space_group_crystal_system monoclinic
_space_group_IT_number 14
_space_group_name_Hall '-P 2ybc'
_space_group_name_H-M_alt 'P 1 21/c 1'
_symmetry_space_group_name_Hall '-P 2ybc'
_symmetry_space_group_name_H-M 'P 1 21/c 1'
_atom_sites_solution_hydrogens geom
_audit_creation_method SHELXL-2014/6
_audit_update_record
;
2016-08-23 deposited with the CCDC.
2016-11-14 downloaded from the CCDC.
;
_cell_angle_alpha 90
_cell_angle_beta 94.301(5)
_cell_angle_gamma 90
_cell_formula_units_Z 4
_cell_length_a 14.6959(10)
_cell_length_b 7.2819(6)
_cell_length_c 13.7456(10)
_cell_measurement_temperature 296(2)
_cell_volume 1466.83(19)
_computing_structure_refinement 'SHELXL-2014/6 (Sheldrick, 2014)'
_diffrn_ambient_temperature 296(2)
_diffrn_measured_fraction_theta_full 0.999
_diffrn_measured_fraction_theta_max 0.994
_diffrn_radiation_type MoK\a
_diffrn_radiation_wavelength 0.71073
_diffrn_reflns_av_R_equivalents 0.0598
_diffrn_reflns_av_unetI/netI 0.0400
_diffrn_reflns_Laue_measured_fraction_full 0.999
_diffrn_reflns_Laue_measured_fraction_max 0.994
_diffrn_reflns_limit_h_max 18
_diffrn_reflns_limit_h_min -16
_diffrn_reflns_limit_k_max 9
_diffrn_reflns_limit_k_min -9
_diffrn_reflns_limit_l_max 17
_diffrn_reflns_limit_l_min -16
_diffrn_reflns_number 22742
_diffrn_reflns_point_group_measured_fraction_full 0.999
_diffrn_reflns_point_group_measured_fraction_max 0.994
_diffrn_reflns_theta_full 25.242
_diffrn_reflns_theta_max 26.618
_diffrn_reflns_theta_min 1.390
_exptl_absorpt_coefficient_mu 0.212
_exptl_crystal_density_diffrn 1.912
_exptl_crystal_F_000 832
_refine_diff_density_max 0.491
_refine_diff_density_min -0.429
_refine_diff_density_rms 0.058
_refine_ls_extinction_method none
_refine_ls_goodness_of_fit_ref 1.018
_refine_ls_hydrogen_treatment constr
_refine_ls_matrix_type full
_refine_ls_number_parameters 253
_refine_ls_number_reflns 3056
_refine_ls_number_restraints 0
_refine_ls_restrained_S_all 1.018
_refine_ls_R_factor_all 0.1002
_refine_ls_R_factor_gt 0.0558
_refine_ls_shift/su_max 0.000
_refine_ls_shift/su_mean 0.000
_refine_ls_structure_factor_coef Fsqd
_refine_ls_weighting_details 'w=1/[\s^2^(Fo^2^)+(0.1077P)^2^+0.3645P] where P=(Fo^2^+2Fc^2^)/3'
_refine_ls_weighting_scheme calc
_refine_ls_wR_factor_gt 0.1594
_refine_ls_wR_factor_ref 0.1965
_reflns_Friedel_coverage 0.000
_reflns_number_gt 1752
_reflns_number_total 3056
_reflns_threshold_expression 'I > 2\s(I)'
_cod_data_source_file c6ay02656g2.cif
_cod_data_source_block PP_BU02_a
_cod_depositor_comments 'Adding full bibliography for 1544707.cif.'
_cod_database_code 1544707
_shelx_space_group_comment
;
The symmetry employed for this shelxl refinement is uniquely defined
by the following loop, which should always be used as a source of
symmetry information in preference to the above space-group names.
They are only intended as comments.
;
_shelxl_version_number 2014/6

loop_
_space_group_symop_operation_xyz
'x, y, z'
'-x, y+1/2, -z+1/2'
'-x, -y, -z'
'x, -y-1/2, z-1/2'

loop_
_atom_site_label
_atom_site_type_symbol
_atom_site_fract_x
_atom_site_fract_y
_atom_site_fract_z
_atom_site_U_iso_or_equiv
_atom_site_adp_type
_atom_site_occupancy
_atom_site_site_symmetry_order
_atom_site_calc_flag
_atom_site_refinement_flags_posn
_atom_site_refinement_flags_adp
O001 O 0.53011(13) 0.9830(3) 0.38987(14) 0.0422(5) Uani 1 1 d . .
F002 F 0.30546(13) 0.7932(3) 0.43766(14) 0.0646(6) Uani 1 1 d . .
F003 F 0.26567(13) 0.5181(3) 0.12757(14) 0.0701(7) Uani 1 1 d . .
F004 F 0.66900(15) 0.8438(3) 0.66571(16) 0.0768(7) Uani 1 1 d . .
F005 F 0.65912(16) 0.5112(4) 0.37103(16) 0.0893(8) Uani 1 1 d . .
N006 N 0.38611(15) 0.6433(3) 0.27577(17) 0.0404(6) Uani 1 1 d . .
H006 H 0.4122 0.5410 0.2633 0.048 Uiso 1 1 calc R U
F007 F 0.12382(16) 0.8066(4) 0.44544(18) 0.0924(8) Uani 1 1 d . .
N008 N 0.43548(16) 0.8072(3) 0.29201(17) 0.0416(6) Uani 1 1 d . .
H008 H 0.4289 0.8939 0.2496 0.050 Uiso 1 1 calc R U
F009 F 0.08347(15) 0.5241(4) 0.13817(17) 0.0897(8) Uani 1 1 d . .
N00A N 0.56125(16) 0.6963(3) 0.51880(17) 0.0417(6) Uani 1 1 d . .
H00A H 0.5361 0.7067 0.5731 0.050 Uiso 1 1 calc R U
F00B F 0.85187(16) 0.8358(3) 0.6745(2) 0.0977(9) Uani 1 1 d . .
F00C F 0.94014(15) 0.6702(4) 0.5305(2) 0.0997(9) Uani 1 1 d . .
N1 N 0.50884(17) 0.6841(3) 0.42961(18) 0.0471(7) Uani 1 1 d . .
H1 H 0.4863 0.5799 0.4109 0.057 Uiso 1 1 calc R U
F00E F 0.01098(14) 0.6707(4) 0.2978(2) 0.0989(9) Uani 1 1 d . .
F00F F 0.83968(18) 0.5084(4) 0.37954(18) 0.1003(9) Uani 1 1 d . .
C00G C 0.49337(18) 0.8325(4) 0.3730(2) 0.0363(7) Uani 1 1 d . .
C00H C 0.29082(19) 0.6580(4) 0.2813(2) 0.0381(7) Uani 1 1 d . .
C00I C 0.6568(2) 0.6910(4) 0.5158(2) 0.0405(7) Uani 1 1 d . .
C00J C 0.2314(2) 0.5891(4) 0.2070(2) 0.0469(8) Uani 1 1 d . .
C00K C 0.2509(2) 0.7299(4) 0.3608(2) 0.0466(8) Uani 1 1 d . .
C00L C 0.7108(2) 0.7651(4) 0.5922(2) 0.0493(8) Uani 1 1 d . .
C00M C 0.7041(2) 0.6014(5) 0.4458(2) 0.0520(8) Uani 1 1 d . .
C00N C 0.1377(2) 0.5915(5) 0.2126(3) 0.0575(9) Uani 1 1 d . .
C00O C 0.8047(2) 0.7606(5) 0.5974(3) 0.0604(10) Uani 1 1 d . .
C00P C 0.7986(3) 0.5972(5) 0.4495(3) 0.0628(10) Uani 1 1 d . .
C00Q C 0.1011(2) 0.6677(5) 0.2917(3) 0.0634(10) Uani 1 1 d . .
C00R C 0.1579(2) 0.7361(5) 0.3658(3) 0.0590(9) Uani 1 1 d . .
C00S C 0.8492(2) 0.6777(5) 0.5252(3) 0.0634(10) Uani 1 1 d . .

loop_
_atom_site_aniso_label
_atom_site_aniso_U_11
_atom_site_aniso_U_22
_atom_site_aniso_U_33
_atom_site_aniso_U_23
_atom_site_aniso_U_13
_atom_site_aniso_U_12
O001 0.0415(12) 0.0413(11) 0.0434(12) 0.0054(9) 0.0013(9) -0.0056(9)
F002 0.0575(12) 0.0894(14) 0.0472(11) -0.0193(10) 0.0065(9) -0.0077(10)
F003 0.0577(13) 0.1014(17) 0.0504(12) -0.0283(11) -0.0011(10) -0.0086(11)
F004 0.0708(14) 0.0896(15) 0.0662(14) -0.0369(11) -0.0189(11) 0.0222(11)
F005 0.0756(16) 0.133(2) 0.0562(13) -0.0429(13) -0.0128(11) 0.0013(14)
N006 0.0341(13) 0.0372(13) 0.0495(15) -0.0052(10) 0.0001(11) 0.0046(10)
F007 0.0676(15) 0.131(2) 0.0832(17) -0.0263(14) 0.0334(13) 0.0079(13)
N008 0.0405(14) 0.0440(14) 0.0391(14) 0.0080(11) -0.0047(11) -0.0014(11)
F009 0.0538(14) 0.138(2) 0.0733(15) -0.0072(14) -0.0205(12) -0.0246(13)
N00A 0.0401(14) 0.0484(14) 0.0352(13) 0.0071(11) -0.0055(10) -0.0039(11)
F00B 0.0722(16) 0.0928(17) 0.119(2) -0.0406(15) -0.0505(15) 0.0087(12)
F00C 0.0424(13) 0.114(2) 0.141(2) -0.0016(17) -0.0031(14) 0.0029(12)
N1 0.0474(15) 0.0416(14) 0.0488(15) 0.0082(11) -0.0197(12) -0.0101(11)
F00E 0.0337(12) 0.152(2) 0.111(2) 0.0071(17) 0.0082(12) 0.0014(13)
F00F 0.0801(17) 0.144(2) 0.0803(17) -0.0190(16) 0.0263(14) 0.0165(16)
C00G 0.0322(15) 0.0381(15) 0.0384(16) 0.0035(12) 0.0009(12) -0.0004(12)
C00H 0.0342(16) 0.0399(15) 0.0399(16) -0.0004(12) 0.0005(13) 0.0009(12)
C00I 0.0438(18) 0.0372(15) 0.0392(17) 0.0067(12) -0.0064(13) -0.0027(12)
C00J 0.0432(19) 0.0566(18) 0.0402(17) -0.0008(14) -0.0006(14) 0.0004(14)
C00K 0.0446(19) 0.0506(18) 0.0444(18) -0.0012(14) 0.0017(14) -0.0027(14)
C00L 0.050(2) 0.0424(17) 0.0529(19) -0.0060(14) -0.0107(15) 0.0080(14)
C00M 0.052(2) 0.059(2) 0.0433(18) -0.0048(15) -0.0056(15) -0.0062(15)
C00N 0.0424(19) 0.073(2) 0.054(2) 0.0044(17) -0.0118(16) -0.0105(16)
C00O 0.052(2) 0.0510(19) 0.074(2) -0.0071(17) -0.0275(19) 0.0005(16)
C00P 0.057(2) 0.073(2) 0.060(2) -0.0015(18) 0.0106(18) 0.0075(18)
C00Q 0.0325(19) 0.088(3) 0.070(3) 0.011(2) 0.0033(17) -0.0023(17)
C00R 0.047(2) 0.070(2) 0.063(2) -0.0038(18) 0.0195(17) 0.0045(17)
C00S 0.045(2) 0.062(2) 0.082(3) 0.0028(19) -0.0031(19) 0.0007(16)

loop_
_atom_type_symbol
_atom_type_description
_atom_type_scat_dispersion_real
_atom_type_scat_dispersion_imag
_atom_type_scat_source
C C 0.0033 0.0016 'International Tables Vol C Tables 4.2.6.8 and 6.1.1.4'
H H 0.0000 0.0000 'International Tables Vol C Tables 4.2.6.8 and 6.1.1.4'
N N 0.0061 0.0033 'International Tables Vol C Tables 4.2.6.8 and 6.1.1.4'
O O 0.0106 0.0060 'International Tables Vol C Tables 4.2.6.8 and 6.1.1.4'
F F 0.0171 0.0103 'International Tables Vol C Tables 4.2.6.8 and 6.1.1.4'

loop_
_geom_angle_atom_site_label_1
_geom_angle_atom_site_label_2
_geom_angle_atom_site_label_3
_geom_angle
N008 N006 C00H 115.4(2)
N008 N006 H006 122.3
C00H N006 H006 122.3
C00G N008 N006 121.9(2)
C00G N008 H008 119.1
N006 N008 H008 119.1
N1 N00A C00I 117.2(2)
N1 N00A H00A 121.4
C00I N00A H00A 121.4
C00G N1 N00A 121.0(2)
C00G N1 H1 119.5
N00A N1 H1 119.5
O001 C00G N1 123.6(2)
O001 C00G N008 120.7(2)
N1 C00G N008 115.7(2)
C00K C00H C00J 116.0(3)
C00K C00H N006 123.6(3)
C00J C00H N006 120.3(3)
C00L C00I C00M 114.9(3)
C00L C00I N00A 119.0(3)
C00M C00I N00A 125.8(3)
F003 C00J C00H 119.0(3)
F003 C00J C00N 119.1(3)
C00H C00J C00N 121.9(3)
F002 C00K C00R 118.7(3)
F002 C00K C00H 118.9(3)
C00R C00K C00H 122.4(3)
F004 C00L C00I 117.9(3)
F004 C00L C00O 118.8(3)
C00I C00L C00O 123.2(3)
F005 C00M C00P 116.7(3)
F005 C00M C00I 120.9(3)
C00P C00M C00I 122.5(3)
F009 C00N C00Q 120.5(3)
F009 C00N C00J 119.4(3)
C00Q C00N C00J 120.1(3)
F00B C00O C00S 120.5(3)
F00B C00O C00L 119.3(3)
C00S C00O C00L 120.2(3)
F00F C00P C00S 120.4(3)
F00F C00P C00M 119.3(3)
C00S C00P C00M 120.3(3)
F00E C00Q C00R 120.2(3)
F00E C00Q C00N 120.6(3)
C00R C00Q C00N 119.2(3)
F007 C00R C00Q 120.4(3)
F007 C00R C00K 119.2(3)
C00Q C00R C00K 120.4(3)
F00C C00S C00O 120.6(4)
F00C C00S C00P 120.7(4)
C00O C00S C00P 118.7(3)

loop_
_geom_bond_atom_site_label_1
_geom_bond_atom_site_label_2
_geom_bond_distance
O001 C00G 1.235(3)
F002 C00K 1.358(3)
F003 C00J 1.340(4)
F004 C00L 1.349(4)
F005 C00M 1.350(4)
N006 N008 1.406(3)
N006 C00H 1.412(4)
N006 H006 0.8600
F007 C00R 1.339(4)
N008 C00G 1.362(3)
N008 H008 0.8600
F009 C00N 1.342(4)
N00A N1 1.401(3)
N00A C00I 1.409(4)
N00A H00A 0.8600
F00B C00O 1.339(4)
F00C C00S 1.334(4)
N1 C00G 1.341(3)
N1 H1 0.8600
F00E C00Q 1.333(4)
F00F C00P 1.339(4)
C00H C00K 1.381(4)
C00H C00J 1.387(4)
C00I C00L 1.378(4)
C00I C00M 1.391(4)
C00J C00N 1.384(5)
C00K C00R 1.375(5)
C00L C00O 1.377(5)
C00M C00P 1.386(5)
C00N C00Q 1.367(5)
C00O C00S 1.370(5)
C00P C00S 1.365(5)
C00Q C00R 1.362(5)
